data_4030460
loop_
_publ_author_name
'Mamone, Marius'
'Morvan, Estelle'
'Milcent, Thierry'
'Ongeri, Sandrine'
'Crousse, Benoit'

_publ_section_title
;
 Electrophilic amination of fluoroalkyl groups on azodicarboxylate
 derivatives.
;
_journal_issue 3
_journal_name_full 'The Journal of organic chemistry'
_journal_page_first 1964
_journal_page_last 1971
_journal_paper_doi 10.1021/jo502638y
_journal_volume 80
_journal_year 2015
_chemical_absolute_configuration unk
_chemical_formula_moiety 'C18 H24 F2 N2 O5'
_chemical_formula_sum 'C18 H24 F2 N2 O5'
_chemical_formula_weight 386.39
_space_group_IT_number 33
_symmetry_cell_setting orthorhombic
_symmetry_space_group_name_Hall 'P 2c -2n'
_symmetry_space_group_name_H-M 'P n a 21'
_atom_sites_solution_hydrogens difmap
_atom_sites_solution_primary direct
_cell_angle_alpha 90
_cell_angle_beta 90
_cell_angle_gamma 90
_cell_formula_units_Z 4
_cell_length_a 11.9085(3)
_cell_length_b 17.1795(4)
_cell_length_c 10.1524(2)
_cell_measurement_reflns_used 7026
_cell_measurement_temperature 200
_cell_measurement_theta_max 27
_cell_measurement_theta_min 3
_cell_volume 2077.00(8)
_computing_cell_refinement 'Apex2 (Bruker AXS, 2006)'
_computing_data_collection 'Apex2 (Bruker AXS, 2006)'
_computing_data_reduction 'Apex2 (Bruker AXS, 2006)'
_computing_molecular_graphics 'CAMERON (Watkin et al., 1996)'
_computing_publication_material 'CRYSTALS (Betteridge et al., 2003)'
_computing_structure_refinement 'CRYSTALS (Betteridge et al., 2003)'
_computing_structure_solution 'SHELXS 86 (Sheldrick, 1986)'
_diffrn_ambient_temperature 200
_diffrn_measured_fraction_theta_full 0.998
_diffrn_measured_fraction_theta_max 0.998
_diffrn_measurement_device Area
_diffrn_measurement_device_type 'Bruker Kappa Apex2'
_diffrn_measurement_method '\f & \w scans'
_diffrn_radiation_monochromator graphite
_diffrn_radiation_type 'Mo K\a'
_diffrn_radiation_wavelength 0.71073
_diffrn_reflns_av_R_equivalents 0.016
_diffrn_reflns_limit_h_max 14
_diffrn_reflns_limit_h_min -15
_diffrn_reflns_limit_k_max 22
_diffrn_reflns_limit_k_min -21
_diffrn_reflns_limit_l_max 8
_diffrn_reflns_limit_l_min -13
_diffrn_reflns_number 12580
_diffrn_reflns_theta_full 27.500
_diffrn_reflns_theta_max 27.500
_diffrn_reflns_theta_min 2.330
_diffrn_standards_number 0
_exptl_absorpt_coefficient_mu 0.101
_exptl_absorpt_correction_T_max 1.00
_exptl_absorpt_correction_T_min 0.99
_exptl_absorpt_correction_type multi-scan
_exptl_absorpt_process_details 'SADABS (Siemens, 1996)'
_exptl_crystal_colour colourless
_exptl_crystal_density_diffrn 1.236
_exptl_crystal_density_method 'not measured'
_exptl_crystal_description stick
_exptl_crystal_F_000 816
_exptl_crystal_size_max 0.120
_exptl_crystal_size_mid 0.060
_exptl_crystal_size_min 0.040
_refine_diff_density_max 0.18
_refine_diff_density_min -0.16
_refine_ls_extinction_method None
_refine_ls_goodness_of_fit_ref 1.0069
_refine_ls_hydrogen_treatment refU
_refine_ls_matrix_type full
_refine_ls_number_parameters 245
_refine_ls_number_reflns 2510
_refine_ls_number_restraints 1
_refine_ls_R_factor_all 0.0326
_refine_ls_R_factor_gt 0.0298
_refine_ls_shift/su_max 0.0078564
_refine_ls_shift/su_mean 0.0006644
_refine_ls_structure_factor_coef Fsqd
_refine_ls_weighting_details
;
 Method, part 1, Chebychev polynomial, (Watkin, 1994, Prince, 1982) 
 [weight] = 1.0/[A~0~*T~0~(x)+A~1~*T~1~(x) ... +A~n-1~]*T~n-1~(x)] 
 where A~i~ are the Chebychev coefficients listed below and x= Fcalc/Fmax 
 Method = Robust Weighting (Prince, 1982) 
 W = [weight] * [1-(deltaF/6*sigmaF)^2^]^2^ 
 A~i~ are: 
 2.21 2.96 0.831 
;
_refine_ls_weighting_scheme calc
_refine_ls_wR_factor_all 0.0723
_refine_ls_wR_factor_gt 0.0713
_refine_ls_wR_factor_ref 0.0723
_reflns_limit_h_max 15
_reflns_limit_h_min 0
_reflns_limit_k_max 22
_reflns_limit_k_min 0
_reflns_limit_l_max 13
_reflns_limit_l_min 0
_reflns_number_gt 2364
_reflns_number_total 2518
_reflns_threshold_expression I>2.0\s(I)
_oxford_diffrn_Wilson_B_factor 3.54
_oxford_diffrn_Wilson_scale 21.03
_oxford_refine_ls_r_factor_ref 0.0326
_oxford_refine_ls_scale 0.21709(13)
_oxford_reflns_number_all 2511
_oxford_reflns_threshold_expression_ref I>-3.0\s(I)
_cod_data_source_file jo502638y_si_002.cif
_cod_data_source_block 1
_cod_depositor_comments
;
The following automatic conversions were performed:

'_atom_sites_solution_primary' value 'Direct' changed to 'direct'
according to
/home/saulius/struct/COD-crude-data--automatic-downloads/rss-feeds/ACS/lib/dictionaries/cif_core.dic
dictionary named 'cif_core.dic' version 2.4.2 from
2011-04-26.

'_refine_ls_hydrogen_treatment' value 'refu' changed to
'refU' according to
/home/saulius/struct/COD-crude-data--automatic-downloads/rss-feeds/ACS/lib/dictionaries/cif_core.dic
dictionary named 'cif_core.dic' version 2.4.2 from 2011-04-26.

Automatic conversion script
Id: cif_fix_values 2935 2014-11-11 08:27:57Z andrius 

 Adding full bibliography for 4030460.cif.
;
_cod_original_sg_symbol_H-M 'P n a 21 '
_cod_database_code 4030460

loop_
_symmetry_equiv_pos_as_xyz
x,y,z
-x,-y,z+1/2
-x+1/2,y+1/2,z+1/2
x+1/2,-y+1/2,z

loop_
_atom_site_label
_atom_site_type_symbol
_atom_site_fract_x
_atom_site_fract_y
_atom_site_fract_z
_atom_site_U_iso_or_equiv
_atom_site_occupancy
_atom_site_adp_type
C1 C 0.31011(12) 0.34705(9) 0.75351(17) 0.0339 1.0000 Uani
C2 C 0.20922(14) 0.34178(10) 0.68553(19) 0.0418 1.0000 Uani
C3 C 0.14090(18) 0.27741(12) 0.7065(2) 0.0559 1.0000 Uani
C4 C 0.1730(2) 0.21862(12) 0.7892(3) 0.0584 1.0000 Uani
C5 C 0.27434(19) 0.22288(13) 0.8561(2) 0.0581 1.0000 Uani
C6 C 0.34240(15) 0.28768(11) 0.83870(19) 0.0466 1.0000 Uani
C7 C 0.38808(12) 0.41410(10) 0.74094(17) 0.0361 1.0000 Uani
C8 C 0.37347(14) 0.47224(9) 0.62588(19) 0.0380 1.0000 Uani
C9 C 0.43871(12) 0.37465(9) 0.47278(17) 0.0328 1.0000 Uani
C10 C 0.49371(13) 0.28452(8) 0.29908(18) 0.0346 1.0000 Uani
C11 C 0.46310(19) 0.28470(11) 0.1537(2) 0.0481 1.0000 Uani
C12 C 0.61930(14) 0.29310(11) 0.3196(2) 0.0458 1.0000 Uani
C13 C 0.44604(15) 0.21354(9) 0.3676(2) 0.0429 1.0000 Uani
C14 C 0.24282(13) 0.46799(8) 0.32677(18) 0.0358 1.0000 Uani
C15 C 0.15955(17) 0.49889(11) 0.1120(2) 0.0490 1.0000 Uani
C16 C 0.0492(2) 0.5298(2) 0.1618(3) 0.0825 1.0000 Uani
C17 C 0.2062(3) 0.54878(18) 0.0014(3) 0.0788 1.0000 Uani
C18 C 0.1523(3) 0.41504(16) 0.0691(3) 0.0740 1.0000 Uani
O1 O 0.45823(11) 0.42854(8) 0.82336(15) 0.0487 1.0000 Uani
O2 O 0.48971(10) 0.34346(7) 0.56024(14) 0.0438 1.0000 Uani
O3 O 0.43471(9) 0.35558(6) 0.34699(13) 0.0364 1.0000 Uani
O4 O 0.17167(11) 0.42428(8) 0.36484(16) 0.0479 1.0000 Uani
O5 O 0.24637(11) 0.50754(7) 0.21355(16) 0.0477 1.0000 Uani
N1 N 0.37075(11) 0.43923(8) 0.49744(15) 0.0333 1.0000 Uani
N2 N 0.33814(11) 0.48816(7) 0.39572(16) 0.0351 1.0000 Uani
F1 F 0.27570(10) 0.51148(6) 0.64522(14) 0.0530 1.0000 Uani
F2 F 0.45569(11) 0.52679(7) 0.63407(15) 0.0597 1.0000 Uani
H2 H 0.3955 0.5091 0.3491 0.0739(18) 1.0000 Uiso
H21 H 0.1872 0.3815 0.6270 0.0739(18) 1.0000 Uiso
H31 H 0.0705 0.2740 0.6641 0.0739(18) 1.0000 Uiso
H41 H 0.1262 0.1748 0.8026 0.0739(18) 1.0000 Uiso
H51 H 0.2968 0.1820 0.9132 0.0739(18) 1.0000 Uiso
H61 H 0.4110 0.2913 0.8870 0.0739(18) 1.0000 Uiso
H111 H 0.4940 0.3298 0.1144 0.0739(18) 1.0000 Uiso
H112 H 0.4923 0.2395 0.1142 0.0739(18) 1.0000 Uiso
H113 H 0.3837 0.2856 0.1463 0.0739(18) 1.0000 Uiso
H121 H 0.6356 0.2926 0.4123 0.0739(18) 1.0000 Uiso
H122 H 0.6439 0.3410 0.2836 0.0739(18) 1.0000 Uiso
H123 H 0.6574 0.2512 0.2789 0.0739(18) 1.0000 Uiso
H131 H 0.4665 0.2147 0.4591 0.0739(18) 1.0000 Uiso
H132 H 0.4752 0.1678 0.3289 0.0739(18) 1.0000 Uiso
H133 H 0.3666 0.2140 0.3610 0.0739(18) 1.0000 Uiso
H161 H 0.0223 0.4977 0.2320 0.0739(18) 1.0000 Uiso
H162 H 0.0600 0.5814 0.1959 0.0739(18) 1.0000 Uiso
H163 H -0.0038 0.5311 0.0934 0.0739(18) 1.0000 Uiso
H171 H 0.2097 0.6015 0.0312 0.0739(18) 1.0000 Uiso
H172 H 0.2790 0.5313 -0.0200 0.0739(18) 1.0000 Uiso
H173 H 0.1582 0.5452 -0.0720 0.0739(18) 1.0000 Uiso
H181 H 0.1232 0.3847 0.1409 0.0739(18) 1.0000 Uiso
H182 H 0.2253 0.3970 0.0483 0.0739(18) 1.0000 Uiso
H183 H 0.1045 0.4110 -0.0037 0.0739(18) 1.0000 Uiso

loop_
_atom_site_aniso_label
_atom_site_aniso_U_11
_atom_site_aniso_U_22
_atom_site_aniso_U_33
_atom_site_aniso_U_23
_atom_site_aniso_U_13
_atom_site_aniso_U_12
C1 0.0321(7) 0.0399(7) 0.0299(7) -0.0065(6) -0.0013(6) -0.0042(6)
C2 0.0366(8) 0.0458(8) 0.0431(9) 0.0010(7) -0.0070(7) -0.0077(7)
C3 0.0465(10) 0.0582(11) 0.0631(12) 0.0004(10) -0.0164(9) -0.0196(8)
C4 0.0583(11) 0.0487(10) 0.0684(14) 0.0040(9) -0.0073(10) -0.0188(9)
C5 0.0618(12) 0.0538(10) 0.0588(11) 0.0145(9) -0.0089(11) -0.0052(9)
C6 0.0420(9) 0.0566(10) 0.0412(9) 0.0025(8) -0.0110(7) -0.0047(7)
C7 0.0317(7) 0.0430(8) 0.0336(7) -0.0114(6) 0.0011(6) -0.0043(6)
C8 0.0376(7) 0.0324(7) 0.0440(9) -0.0090(7) 0.0032(7) -0.0039(6)
C9 0.0309(7) 0.0331(7) 0.0344(8) 0.0000(6) -0.0003(6) 0.0006(5)
C10 0.0384(8) 0.0291(6) 0.0363(7) -0.0037(6) -0.0005(6) 0.0045(6)
C11 0.0652(11) 0.0415(8) 0.0376(8) -0.0049(7) -0.0033(8) 0.0042(8)
C12 0.0359(8) 0.0459(8) 0.0556(10) -0.0097(8) 0.0061(8) 0.0004(6)
C13 0.0419(8) 0.0338(7) 0.0529(10) 0.0049(7) -0.0022(7) -0.0023(6)
C14 0.0318(7) 0.0296(6) 0.0460(9) 0.0065(6) 0.0038(7) 0.0032(5)
C15 0.0494(9) 0.0475(9) 0.0501(10) 0.0115(8) -0.0067(9) 0.0064(7)
C16 0.0554(13) 0.111(2) 0.081(2) 0.0023(18) -0.0114(13) 0.0347(14)
C17 0.0923(18) 0.0784(16) 0.0658(15) 0.0389(14) -0.0088(15) 0.0017(15)
C18 0.112(2) 0.0577(12) 0.0520(13) 0.0028(10) -0.0115(14) -0.0013(14)
O1 0.0404(6) 0.0616(8) 0.0442(7) -0.0110(6) -0.0088(5) -0.0145(5)
O2 0.0437(6) 0.0508(6) 0.0369(6) -0.0016(5) -0.0041(5) 0.0155(5)
O3 0.0427(6) 0.0332(5) 0.0333(5) -0.0005(4) -0.0014(4) 0.0098(4)
O4 0.0390(6) 0.0548(7) 0.0500(7) 0.0141(6) -0.0017(6) -0.0132(5)
O5 0.0421(6) 0.0464(6) 0.0547(8) 0.0225(6) -0.0053(6) -0.0037(5)
N1 0.0338(6) 0.0298(6) 0.0362(6) 0.0010(5) 0.0000(5) 0.0020(5)
N2 0.0315(6) 0.0288(5) 0.0451(8) 0.0084(5) 0.0022(6) -0.0005(5)
F1 0.0578(6) 0.0453(6) 0.0561(7) -0.0073(5) 0.0085(6) 0.0165(5)
F2 0.0692(7) 0.0445(5) 0.0655(8) -0.0077(6) -0.0010(7) -0.0256(5)

loop_
_atom_type_symbol
_atom_type_scat_dispersion_real
_atom_type_scat_dispersion_imag
_atom_type_scat_Cromer_Mann_a1
_atom_type_scat_Cromer_Mann_b1
_atom_type_scat_Cromer_Mann_a2
_atom_type_scat_Cromer_Mann_b2
_atom_type_scat_Cromer_Mann_a3
_atom_type_scat_Cromer_Mann_b3
_atom_type_scat_Cromer_Mann_a4
_atom_type_scat_Cromer_Mann_b4
_atom_type_scat_Cromer_Mann_c
_atom_type_scat_source
C 0.0033 0.0016 2.3100 20.8439 1.0200 10.2075 1.5886 0.5687 0.8650 51.6512 0.2156 'International Tables Vol C 4.2.6.8 and 6.1.1.4'
H 0.0000 0.0000 0.4930 10.5109 0.3229 26.1257 0.1402 3.1424 0.0408 57.7998 0.0030 'International Tables Vol C 4.2.6.8 and 6.1.1.4'
N 0.0061 0.0033 12.2126 0.0057 3.1322 9.8933 2.0125 28.9975 1.1663 0.5826 -11.5290 'International Tables Vol C 4.2.6.8 and 6.1.1.4'
O 0.0106 0.0060 3.0485 13.2771 2.2868 5.7011 1.5463 0.3239 0.8670 32.9089 0.2508 'International Tables Vol C 4.2.6.8 and 6.1.1.4'
F 0.0171 0.0103 3.5392 10.2825 2.6412 4.2944 1.5170 0.2615 1.0243 26.1476 0.2776 'International Tables Vol C 4.2.6.8 and 6.1.1.4'

loop_
_geom_angle_atom_site_label_1
_geom_angle_atom_site_label_2
_geom_angle_atom_site_label_3
_geom_angle
_geom_angle_publ_flag
C2 C1 C6 120.02(15) yes
C2 C1 C7 123.29(15) yes
C6 C1 C7 116.69(14) yes
C1 C2 C3 118.84(17) yes
C1 C2 H21 120.5 no
C3 C2 H21 120.7 no
C2 C3 C4 121.22(18) yes
C2 C3 H31 120.0 no
C4 C3 H31 118.8 no
C3 C4 C5 120.30(18) yes
C3 C4 H41 120.7 no
C5 C4 H41 119.0 no
C4 C5 C6 119.23(19) yes
C4 C5 H51 120.3 no
C6 C5 H51 120.5 no
C1 C6 C5 120.36(16) yes
C1 C6 H61 120.6 no
C5 C6 H61 119.1 no
C1 C7 C8 119.70(13) yes
C1 C7 O1 122.15(16) yes
C8 C7 O1 117.92(15) yes
C7 C8 N1 115.94(13) yes
C7 C8 F1 107.91(14) yes
N1 C8 F1 108.09(14) yes
C7 C8 F2 108.56(15) yes
N1 C8 F2 110.35(14) yes
F1 C8 F2 105.46(13) yes
O2 C9 O3 128.51(14) yes
O2 C9 N1 120.99(15) yes
O3 C9 N1 110.49(13) yes
C11 C10 C12 111.68(16) yes
C11 C10 C13 110.95(15) yes
C12 C10 C13 112.63(14) yes
C11 C10 O3 101.66(13) yes
C12 C10 O3 109.90(12) yes
C13 C10 O3 109.46(13) yes
C10 C11 H111 108.5 no
C10 C11 H112 108.9 no
H111 C11 H112 110.7 no
C10 C11 H113 108.4 no
H111 C11 H113 110.0 no
H112 C11 H113 110.4 no
C10 C12 H121 109.5 no
C10 C12 H122 109.6 no
H121 C12 H122 108.9 no
C10 C12 H123 109.8 no
H121 C12 H123 108.9 no
H122 C12 H123 110.1 no
C10 C13 H131 109.5 no
C10 C13 H132 109.9 no
H131 C13 H132 109.1 no
C10 C13 H133 109.6 no
H131 C13 H133 108.7 no
H132 C13 H133 110.1 no
O4 C14 O5 128.28(16) yes
O4 C14 N2 125.26(16) yes
O5 C14 N2 106.45(13) yes
C16 C15 C17 111.6(2) yes
C16 C15 C18 112.6(2) yes
C17 C15 C18 110.3(2) yes
C16 C15 O5 110.1(2) yes
C17 C15 O5 101.83(17) yes
C18 C15 O5 109.92(17) yes
C15 C16 H161 109.9 no
C15 C16 H162 109.3 no
H161 C16 H162 107.9 no
C15 C16 H163 110.4 no
H161 C16 H163 109.9 no
H162 C16 H163 109.5 no
C15 C17 H171 108.5 no
C15 C17 H172 109.0 no
H171 C17 H172 109.5 no
C15 C17 H173 109.1 no
H171 C17 H173 109.8 no
H172 C17 H173 110.8 no
C15 C18 H181 108.6 no
C15 C18 H182 108.9 no
H181 C18 H182 108.8 no
C15 C18 H183 109.6 no
H181 C18 H183 109.9 no
H182 C18 H183 111.0 no
C10 O3 C9 120.16(12) yes
C15 O5 C14 122.04(14) yes
C8 N1 C9 117.91(13) yes
C8 N1 N2 116.58(13) yes
C9 N1 N2 120.69(13) yes
N1 N2 C14 117.16(12) yes
N1 N2 H2 114.8 no
C14 N2 H2 117.1 no

loop_
_geom_bond_atom_site_label_1
_geom_bond_atom_site_label_2
_geom_bond_distance
_geom_bond_publ_flag
C1 C2 1.388(2) yes
C1 C6 1.391(3) yes
C1 C7 1.485(2) yes
C2 C3 1.389(2) yes
C2 H21 0.942 no
C3 C4 1.368(3) yes
C3 H31 0.944 no
C4 C5 1.387(3) yes
C4 H41 0.946 no
C5 C6 1.388(3) yes
C5 H51 0.950 no
C6 H61 0.954 no
C7 C8 1.547(2) yes
C7 O1 1.208(2) yes
C8 N1 1.422(2) yes
C8 F1 1.360(2) yes
C8 F2 1.3578(19) yes
C9 O2 1.202(2) yes
C9 O3 1.319(2) yes
C9 N1 1.3960(19) yes
C10 C11 1.520(3) yes
C10 C12 1.517(2) yes
C10 C13 1.514(2) yes
C10 O3 1.4902(17) yes
C11 H111 0.945 no
C11 H112 0.941 no
C11 H113 0.949 no
C12 H121 0.961 no
C12 H122 0.947 no
C12 H123 0.946 no
C13 H131 0.961 no
C13 H132 0.944 no
C13 H133 0.949 no
C14 O4 1.196(2) yes
C14 O5 1.336(2) yes
C14 N2 1.378(2) yes
C15 C16 1.504(3) yes
C15 C17 1.518(3) yes
C15 C18 1.508(3) yes
C15 O5 1.467(3) yes
C16 H161 0.957 no
C16 H162 0.961 no
C16 H163 0.938 no
C17 H171 0.956 no
C17 H172 0.944 no
C17 H173 0.941 no
C18 H181 0.961 no
C18 H182 0.948 no
C18 H183 0.935 no
N1 N2 1.3870(19) yes
N2 H2 0.906 no
